data_4312054
loop_
_publ_author_name
'Igor L. Fedushkin'
'Natalie M. Khvoinova'
'Andrey Yu. Baurin'
'Georgii K. Fukin'
'Vladimir K. Cherkasov'
'Mikhail P. Bubnov'

_publ_section_title
;
 Divalent Germanium Compound with a Radical-Anionic Ligand: Molecular
 Structures of (dpp-BIAN).-GeCl and Its Hydrochloration Products
 [(dpp-BIAN)(H)2].+[GeCl3]- and [{(dpp-BIAN)(H)2.+}2(Cl-)]+[GeCl3]-
 (dpp-BIAN = 1,2-Bis{(2,6-diisopropylphenyl)imino}acenaphthene)
;
_journal_name_full 'Inorganic Chemistry'
_journal_page_first 7807
_journal_page_last 7815
_journal_paper_doi 10.1021/ic048801g
_journal_volume 43
_journal_year 2004
_chemical_formula_sum 'C36 H40 Cl Ge N2'
_chemical_formula_weight 608.74
_chemical_name_systematic
; 
 ? 
;
_space_group_IT_number 14
_symmetry_cell_setting monoclinic
_symmetry_space_group_name_Hall '-P 2ybc'
_symmetry_space_group_name_H-M 'P 1 21/c 1'
_atom_sites_solution_hydrogens difmap
_atom_sites_solution_primary direct
_atom_sites_solution_secondary difmap
_audit_creation_method SHELXL-97
_cell_angle_alpha 90.00
_cell_angle_beta 105.369(2)
_cell_angle_gamma 90.00
_cell_formula_units_Z 4
_cell_length_a 10.4153(12)
_cell_length_b 19.789(2)
_cell_length_c 15.8871(19)
_cell_measurement_reflns_used 950
_cell_measurement_temperature 100(2)
_cell_measurement_theta_max 29
_cell_measurement_theta_min 2
_cell_volume 3157.4(6)
_computing_cell_refinement 'Bruker SMART'
_computing_data_collection 'Bruker SMART'
_computing_data_reduction 'Bruker SHELXTL'
_computing_molecular_graphics 'Bruker SHELXTL'
_computing_publication_material 'Bruker SHELXTL'
_computing_structure_refinement 'SHELXL-97 (Sheldrick, 1997)'
_computing_structure_solution 'SHELXS-97 (Sheldrick, 1990)'
_diffrn_ambient_temperature 100(2)
_diffrn_measured_fraction_theta_full 0.999
_diffrn_measured_fraction_theta_max 0.999
_diffrn_measurement_device_type 'CCD area detector'
_diffrn_measurement_method 'phi and omega scans'
_diffrn_radiation_monochromator graphite
_diffrn_radiation_source 'fine-focus sealed tube'
_diffrn_radiation_type MoK\a
_diffrn_radiation_wavelength 0.71073
_diffrn_reflns_av_R_equivalents 0.0282
_diffrn_reflns_av_sigmaI/netI 0.0334
_diffrn_reflns_limit_h_max 12
_diffrn_reflns_limit_h_min -11
_diffrn_reflns_limit_k_max 23
_diffrn_reflns_limit_k_min -18
_diffrn_reflns_limit_l_max 15
_diffrn_reflns_limit_l_min -18
_diffrn_reflns_number 16457
_diffrn_reflns_theta_full 24.99
_diffrn_reflns_theta_max 24.99
_diffrn_reflns_theta_min 1.68
_exptl_absorpt_coefficient_mu 1.081
_exptl_absorpt_correction_T_max 0.9185
_exptl_absorpt_correction_T_min 0.8546
_exptl_absorpt_correction_type multi-scan
_exptl_absorpt_process_details 'SADABS(Sheldrick, 1998a)'
_exptl_crystal_colour red
_exptl_crystal_density_diffrn 1.281
_exptl_crystal_density_method 'not measured'
_exptl_crystal_description plate
_exptl_crystal_F_000 1276
_exptl_crystal_size_max 0.15
_exptl_crystal_size_mid 0.15
_exptl_crystal_size_min 0.08
_refine_diff_density_max 0.928
_refine_diff_density_min -0.554
_refine_diff_density_rms 0.070
_refine_ls_extinction_method none
_refine_ls_goodness_of_fit_ref 1.060
_refine_ls_hydrogen_treatment mixed
_refine_ls_matrix_type full
_refine_ls_number_parameters 514
_refine_ls_number_reflns 5564
_refine_ls_number_restraints 9
_refine_ls_restrained_S_all 1.075
_refine_ls_R_factor_all 0.0543
_refine_ls_R_factor_gt 0.0416
_refine_ls_shift/su_max 0.001
_refine_ls_shift/su_mean 0.000
_refine_ls_structure_factor_coef Fsqd
_refine_ls_weighting_details 'calc w=1/[\s^2^(Fo^2^)+(0.0638P)^2^+1.9937P] where P=(Fo^2^+2Fc^2^)/3'
_refine_ls_weighting_scheme calc
_refine_ls_wR_factor_gt 0.1074
_refine_ls_wR_factor_ref 0.1124
_reflns_number_gt 4570
_reflns_number_total 5564
_reflns_threshold_expression >2sigma(I)
_cod_data_source_file ic048801gsi20040830_045626_1.cif
_cod_data_source_block compound_1
_cod_depositor_comments
;
The following automatic conversions were performed:
'_symmetry_cell_setting' value 'Monoclinic' changed to 'monoclinic'
according to '/home/saulius/struct/CIF-dictionaries/cif_core.dic'
dictionary named 'cif_core.dic' version 2.4.1 from 2010-06-29.

Automatic conversion script
Id: cif_fix_enum 1527 2010-12-29 10:47:43Z saulius 
;
_cod_database_code 4312054

loop_
_symmetry_equiv_pos_as_xyz
'x, y, z'
'-x, y+1/2, -z+1/2'
'-x, -y, -z'
'x, -y-1/2, z-1/2'

loop_
_atom_site_label
_atom_site_type_symbol
_atom_site_fract_x
_atom_site_fract_y
_atom_site_fract_z
_atom_site_U_iso_or_equiv
_atom_site_adp_type
_atom_site_occupancy
_atom_site_symmetry_multiplicity
_atom_site_calc_flag
_atom_site_refinement_flags
_atom_site_disorder_assembly
_atom_site_disorder_group
Ge1 Ge 0.37225(2) 0.161144(14) 0.125340(18) 0.02814(8) Uani 1 1 d . . .
Cl1 Cl 0.42857(8) 0.26510(4) 0.18380(5) 0.0486(2) Uani 1 1 d . . .
N1 N 0.17469(18) 0.17599(9) 0.09032(13) 0.0219(4) Uani 1 1 d . . .
C1 C 0.1150(2) 0.14824(10) 0.14586(16) 0.0205(5) Uani 1 1 d . . .
C2 C 0.1986(2) 0.11594(11) 0.22032(15) 0.0210(5) Uani 1 1 d . . .
N2 N 0.32886(18) 0.11716(9) 0.22808(13) 0.0222(4) Uani 1 1 d . . .
C3 C 0.1149(2) 0.08446(11) 0.27043(16) 0.0212(5) Uani 1 1 d . . .
C4 C -0.0181(2) 0.10077(10) 0.22377(16) 0.0215(5) Uani 1 1 d . . .
C5 C -0.0240(2) 0.13871(11) 0.14719(16) 0.0219(5) Uani 1 1 d . . .
C6 C -0.1472(2) 0.15571(12) 0.09411(18) 0.0259(6) Uani 1 1 d . . .
H6 H -0.154(2) 0.1801(12) 0.0406(17) 0.022(6) Uiso 1 1 d . . .
C7 C -0.2621(2) 0.13602(13) 0.11990(19) 0.0312(6) Uani 1 1 d . . .
H7 H -0.342(3) 0.1486(13) 0.0865(18) 0.030(7) Uiso 1 1 d . . .
C8 C -0.2554(2) 0.09958(12) 0.19446(18) 0.0299(6) Uani 1 1 d . . .
H8 H -0.332(3) 0.0871(13) 0.2104(18) 0.031(7) Uiso 1 1 d . . .
C9 C -0.1298(2) 0.07974(11) 0.24928(16) 0.0247(5) Uani 1 1 d . . .
C10 C -0.1059(3) 0.03988(12) 0.32620(17) 0.0281(6) Uani 1 1 d . . .
H10 H -0.182(2) 0.0236(11) 0.3452(15) 0.015(6) Uiso 1 1 d . . .
C11 C 0.0224(3) 0.02363(12) 0.37038(17) 0.0281(6) Uani 1 1 d . . .
H11 H 0.037(3) -0.0015(14) 0.4209(19) 0.036(8) Uiso 1 1 d . . .
C12 C 0.1348(2) 0.04560(12) 0.34386(16) 0.0254(5) Uani 1 1 d . . .
H12 H 0.218(2) 0.0326(12) 0.3763(16) 0.021(6) Uiso 1 1 d . . .
C13 C 0.1003(2) 0.20432(11) 0.00890(15) 0.0219(5) Uani 1 1 d . . .
C14 C 0.0877(3) 0.16642(13) -0.06729(18) 0.0322(6) Uani 1 1 d . B .
C15 C 0.0166(3) 0.19494(14) -0.14559(17) 0.0355(7) Uani 1 1 d . . .
H15 H 0.005(3) 0.1715(13) -0.196(2) 0.033(7) Uiso 1 1 d . . .
C16 C -0.0420(3) 0.25746(13) -0.14855(17) 0.0337(6) Uani 1 1 d . . .
H16 H -0.090(3) 0.2748(13) -0.1967(18) 0.026(7) Uiso 1 1 d . . .
C17 C -0.0281(3) 0.29378(12) -0.07284(17) 0.0306(6) Uani 1 1 d . . .
H17 H -0.071(3) 0.3372(15) -0.076(2) 0.042(8) Uiso 1 1 d . . .
C18 C 0.0431(2) 0.26847(11) 0.00751(15) 0.0220(5) Uani 1 1 d . . .
C19 C 0.14411(12) 0.09569(10) -0.06530(12) 0.0576(10) Uani 1 1 d D . .
H19A H 0.2072 0.0845 -0.0077 0.069 Uiso 1 1 calc R A 1
C20 C 0.0337(3) 0.04294(13) -0.0937(3) 0.0706(11) Uani 1 1 d D B .
H20B H 0.081(4) -0.001(2) -0.085(2) 0.075(12) Uiso 1 1 d . . .
H20A H 0.006(6) 0.053(3) -0.160(4) 0.14(2) Uiso 1 1 d . . .
H20C H -0.034(3) 0.0452(17) -0.068(2) 0.057(10) Uiso 1 1 d . . .
C21 C 0.2113(3) 0.0935(4) -0.1401(2) 0.072(2) Uani 0.50 1 d PDU B 1
H21A H 0.2845 0.1263 -0.1288 0.108 Uiso 0.50 1 calc PR B 1
H21B H 0.1460 0.1049 -0.1951 0.108 Uiso 0.50 1 calc PR B 1
H21C H 0.2464 0.0481 -0.1443 0.108 Uiso 0.50 1 calc PR B 1
C21' C 0.2623(3) 0.0852(3) -0.1040(3) 0.0414(15) Uani 0.50 1 d PD B 2
H21D H 0.3410 0.0726 -0.0574 0.062 Uiso 0.50 1 calc PR B 2
H21E H 0.2801 0.1272 -0.1316 0.062 Uiso 0.50 1 calc PR B 2
H21F H 0.2414 0.0491 -0.1477 0.062 Uiso 0.50 1 calc PR B 2
C22 C 0.0607(3) 0.31200(12) 0.08879(16) 0.0261(6) Uani 1 1 d . . .
H22 H 0.098(2) 0.2868(12) 0.1335(16) 0.019(6) Uiso 1 1 d . . .
C23 C -0.0718(3) 0.33729(14) 0.10129(18) 0.0316(6) Uani 1 1 d . . .
H23C H -0.122(3) 0.3614(16) 0.051(2) 0.049(9) Uiso 1 1 d . . .
H23B H -0.127(3) 0.3059(15) 0.1089(18) 0.031(8) Uiso 1 1 d . . .
H23A H -0.063(3) 0.3647(14) 0.1517(19) 0.036(8) Uiso 1 1 d . . .
C24 C 0.1533(3) 0.37127(13) 0.08557(19) 0.0319(6) Uani 1 1 d . . .
H24C H 0.236(3) 0.3572(14) 0.0795(18) 0.031(7) Uiso 1 1 d . . .
H24B H 0.117(3) 0.3995(15) 0.037(2) 0.043(8) Uiso 1 1 d . . .
H24A H 0.168(3) 0.3959(13) 0.1370(18) 0.028(7) Uiso 1 1 d . . .
C25 C 0.4207(2) 0.07846(12) 0.29471(17) 0.0260(6) Uani 1 1 d . . .
C26 C 0.4920(2) 0.11117(13) 0.36973(16) 0.0272(6) Uani 1 1 d . . .
C27 C 0.5818(3) 0.07278(16) 0.43204(19) 0.0385(7) Uani 1 1 d . . .
H27 H 0.633(3) 0.0963(14) 0.488(2) 0.041(8) Uiso 1 1 d . . .
C28 C 0.5994(3) 0.00469(16) 0.4189(2) 0.0430(8) Uani 1 1 d . . .
H28 H 0.660(3) -0.0187(16) 0.465(2) 0.051(9) Uiso 1 1 d . . .
C29 C 0.5267(3) -0.02679(14) 0.3453(2) 0.0416(7) Uani 1 1 d . . .
H29 H 0.543(3) -0.0729(14) 0.3369(18) 0.034(7) Uiso 1 1 d . . .
C30 C 0.4349(2) 0.00868(13) 0.28107(19) 0.0328(6) Uani 1 1 d . . .
C31 C 0.4685(3) 0.18518(14) 0.38595(17) 0.0317(6) Uani 1 1 d . . .
H31 H 0.417(2) 0.2048(12) 0.3354(16) 0.019(6) Uiso 1 1 d . . .
C32 C 0.5962(4) 0.22575(19) 0.4171(3) 0.0609(11) Uani 1 1 d . . .
H32C H 0.636(4) 0.2115(18) 0.474(2) 0.065(11) Uiso 1 1 d . . .
H32B H 0.571(3) 0.2754(17) 0.421(2) 0.048(9) Uiso 1 1 d . . .
H32A H 0.655(4) 0.2148(18) 0.373(2) 0.067(11) Uiso 1 1 d . . .
C33 C 0.3804(4) 0.19157(19) 0.4489(3) 0.0576(9) Uani 1 1 d . . .
H33C H 0.356(3) 0.2366(19) 0.448(2) 0.060(10) Uiso 1 1 d . . .
H33B H 0.299(4) 0.1678(18) 0.427(3) 0.069(12) Uiso 1 1 d . . .
H33A H 0.430(4) 0.1733(19) 0.507(3) 0.079(13) Uiso 1 1 d . . .
C34 C 0.3542(3) -0.02780(13) 0.2006(2) 0.0426(8) Uani 1 1 d . . .
H34 H 0.278(3) 0.0005(13) 0.1745(17) 0.026(7) Uiso 1 1 d . . .
C35 C 0.2972(4) -0.09465(17) 0.2234(4) 0.0709(13) Uani 1 1 d . . .
H35C H 0.243(3) -0.1134(18) 0.172(2) 0.058(10) Uiso 1 1 d . . .
H35B H 0.370(4) -0.127(2) 0.243(3) 0.088(13) Uiso 1 1 d . . .
H35A H 0.242(4) -0.087(2) 0.262(3) 0.081(14) Uiso 1 1 d . . .
C36 C 0.4358(4) -0.0399(2) 0.1360(3) 0.0737(12) Uani 1 1 d . . .
H36C H 0.381(4) -0.0630(19) 0.077(2) 0.068(11) Uiso 1 1 d . . .
H36B H 0.455(4) 0.001(2) 0.107(3) 0.080(13) Uiso 1 1 d . . .
H36A H 0.508(4) -0.072(2) 0.162(3) 0.080(13) Uiso 1 1 d . . .

loop_
_atom_site_aniso_label
_atom_site_aniso_U_11
_atom_site_aniso_U_22
_atom_site_aniso_U_33
_atom_site_aniso_U_23
_atom_site_aniso_U_13
_atom_site_aniso_U_12
Ge1 0.01619(13) 0.03703(16) 0.03025(14) 0.00161(11) 0.00448(10) 0.00072(10)
Cl1 0.0510(4) 0.0426(4) 0.0406(4) 0.0110(3) -0.0082(3) -0.0259(3)
N1 0.0156(9) 0.0192(9) 0.0293(11) -0.0010(8) 0.0031(8) -0.0005(7)
C1 0.0166(11) 0.0131(10) 0.0303(12) -0.0021(9) 0.0035(9) -0.0002(8)
C2 0.0173(11) 0.0146(10) 0.0292(12) -0.0027(9) 0.0027(9) 0.0010(8)
N2 0.0148(9) 0.0188(9) 0.0312(11) 0.0001(8) 0.0030(8) 0.0017(7)
C3 0.0194(11) 0.0120(10) 0.0313(12) -0.0037(9) 0.0050(9) -0.0004(8)
C4 0.0204(11) 0.0112(10) 0.0322(13) -0.0034(9) 0.0054(10) 0.0000(8)
C5 0.0176(11) 0.0146(10) 0.0325(13) -0.0041(9) 0.0050(10) -0.0001(9)
C6 0.0185(11) 0.0187(11) 0.0380(14) 0.0016(10) 0.0033(10) 0.0000(9)
C7 0.0146(11) 0.0273(13) 0.0487(16) -0.0007(12) 0.0034(11) 0.0012(10)
C8 0.0191(12) 0.0238(12) 0.0480(16) -0.0035(11) 0.0108(11) -0.0038(10)
C9 0.0251(12) 0.0141(11) 0.0367(13) -0.0056(10) 0.0112(10) -0.0024(9)
C10 0.0316(13) 0.0189(11) 0.0383(14) -0.0037(10) 0.0172(11) -0.0055(10)
C11 0.0356(14) 0.0183(12) 0.0304(13) -0.0002(10) 0.0089(11) -0.0032(10)
C12 0.0253(12) 0.0176(11) 0.0308(13) -0.0009(10) 0.0030(10) 0.0010(9)
C13 0.0187(11) 0.0211(11) 0.0253(12) -0.0019(9) 0.0048(9) -0.0032(9)
C14 0.0275(13) 0.0314(14) 0.0349(14) -0.0116(11) 0.0032(11) -0.0019(10)
C15 0.0404(15) 0.0387(15) 0.0264(14) -0.0124(11) 0.0070(12) -0.0105(12)
C16 0.0451(16) 0.0293(13) 0.0217(13) 0.0057(11) 0.0000(12) -0.0099(12)
C17 0.0402(14) 0.0185(12) 0.0298(13) 0.0034(10) 0.0037(11) -0.0022(11)
C18 0.0234(11) 0.0179(11) 0.0245(12) -0.0008(9) 0.0061(9) -0.0046(9)
C19 0.0517(18) 0.0573(19) 0.0477(18) -0.0338(15) -0.0153(15) 0.0306(15)
C20 0.114(3) 0.0227(16) 0.094(3) 0.0023(17) 0.060(3) 0.0086(18)
C21 0.048(3) 0.048(3) 0.122(4) -0.016(3) 0.026(3) 0.005(3)
C21' 0.028(3) 0.057(4) 0.032(3) -0.006(3) -0.004(2) 0.020(3)
C22 0.0350(13) 0.0185(11) 0.0225(12) 0.0001(10) 0.0035(11) 0.0035(10)
C23 0.0354(14) 0.0263(13) 0.0336(14) -0.0033(12) 0.0100(12) 0.0016(11)
C24 0.0349(14) 0.0242(13) 0.0353(15) -0.0089(11) 0.0071(12) -0.0021(11)
C25 0.0137(11) 0.0254(12) 0.0377(14) 0.0074(10) 0.0045(10) 0.0017(9)
C26 0.0195(11) 0.0336(13) 0.0276(13) 0.0056(10) 0.0045(10) -0.0006(10)
C27 0.0230(13) 0.0558(18) 0.0357(15) 0.0112(13) 0.0057(11) 0.0025(12)
C28 0.0259(13) 0.0491(17) 0.0529(18) 0.0249(14) 0.0086(13) 0.0124(12)
C29 0.0285(14) 0.0285(14) 0.070(2) 0.0173(14) 0.0170(14) 0.0092(11)
C30 0.0201(12) 0.0230(12) 0.0557(17) 0.0082(11) 0.0109(11) 0.0021(10)
C31 0.0279(13) 0.0356(14) 0.0281(14) -0.0018(11) 0.0014(11) -0.0022(11)
C32 0.0426(19) 0.047(2) 0.081(3) 0.0008(19) -0.0043(19) -0.0125(15)
C33 0.075(2) 0.050(2) 0.058(2) -0.0131(16) 0.0342(18) -0.0047(18)
C34 0.0257(14) 0.0241(13) 0.075(2) -0.0101(13) 0.0089(14) 0.0011(11)
C35 0.045(2) 0.0297(17) 0.129(4) -0.003(2) 0.008(2) -0.0063(15)
C36 0.056(2) 0.074(3) 0.095(3) -0.042(2) 0.027(2) -0.018(2)

loop_
_atom_type_symbol
_atom_type_description
_atom_type_scat_dispersion_real
_atom_type_scat_dispersion_imag
_atom_type_scat_source
C C 0.0033 0.0016 'International Tables Vol C Tables 4.2.6.8 and 6.1.1.4'
H H 0.0000 0.0000 'International Tables Vol C Tables 4.2.6.8 and 6.1.1.4'
N N 0.0061 0.0033 'International Tables Vol C Tables 4.2.6.8 and 6.1.1.4'
Cl Cl 0.1484 0.1585 'International Tables Vol C Tables 4.2.6.8 and 6.1.1.4'
Ge Ge 0.1547 1.8001 'International Tables Vol C Tables 4.2.6.8 and 6.1.1.4'

loop_
_geom_angle_atom_site_label_1
_geom_angle_atom_site_label_2
_geom_angle_atom_site_label_3
_geom_angle
_geom_angle_site_symmetry_1
_geom_angle_site_symmetry_3
_geom_angle_publ_flag
N2 Ge1 N1 81.57(8) . . ?
N2 Ge1 Cl1 98.63(6) . . ?
N1 Ge1 Cl1 96.64(6) . . ?
C1 N1 C13 121.72(19) . . ?
C1 N1 Ge1 112.48(15) . . ?
C13 N1 Ge1 125.22(16) . . ?
N1 C1 C2 116.6(2) . . ?
N1 C1 C5 134.6(2) . . ?
C2 C1 C5 108.7(2) . . ?
N2 C2 C1 117.0(2) . . ?
N2 C2 C3 134.1(2) . . ?
C1 C2 C3 108.76(19) . . ?
C2 N2 C25 121.3(2) . . ?
C2 N2 Ge1 112.15(15) . . ?
C25 N2 Ge1 125.37(15) . . ?
C12 C3 C4 118.5(2) . . ?
C12 C3 C2 136.5(2) . . ?
C4 C3 C2 104.9(2) . . ?
C9 C4 C5 124.0(2) . . ?
C9 C4 C3 123.6(2) . . ?
C5 C4 C3 112.4(2) . . ?
C6 C5 C4 118.4(2) . . ?
C6 C5 C1 136.3(2) . . ?
C4 C5 C1 105.24(19) . . ?
C5 C6 C7 118.5(2) . . ?
C8 C7 C6 122.7(2) . . ?
C7 C8 C9 120.1(2) . . ?
C4 C9 C10 116.6(2) . . ?
C4 C9 C8 116.3(2) . . ?
C10 C9 C8 127.1(2) . . ?
C11 C10 C9 119.6(2) . . ?
C10 C11 C12 123.1(2) . . ?
C3 C12 C11 118.5(2) . . ?
C18 C13 C14 122.0(2) . . ?
C18 C13 N1 119.6(2) . . ?
C14 C13 N1 118.3(2) . . ?
C15 C14 C13 117.5(2) . . ?
C15 C14 C19 120.4(2) . . ?
C13 C14 C19 122.0(2) . . ?
C16 C15 C14 121.6(2) . . ?
C15 C16 C17 119.8(2) . . ?
C16 C17 C18 121.5(2) . . ?
C17 C18 C13 117.6(2) . . ?
C17 C18 C22 119.4(2) . . ?
C13 C18 C22 123.0(2) . . ?
C14 C19 C21' 117.8(3) . . ?
C14 C19 C20 111.56(17) . . ?
C21' C19 C20 114.2(3) . . ?
C14 C19 C21 105.3(3) . . ?
C21' C19 C21 26.1(2) . . ?
C20 C19 C21 102.4(3) . . ?
C18 C22 C24 109.9(2) . . ?
C18 C22 C23 112.7(2) . . ?
C24 C22 C23 110.7(2) . . ?
C26 C25 C30 122.3(2) . . ?
C26 C25 N2 118.8(2) . . ?
C30 C25 N2 118.8(2) . . ?
C25 C26 C27 117.5(2) . . ?
C25 C26 C31 121.5(2) . . ?
C27 C26 C31 120.9(2) . . ?
C28 C27 C26 121.0(3) . . ?
C29 C28 C27 120.6(3) . . ?
C28 C29 C30 121.1(3) . . ?
C29 C30 C25 117.4(3) . . ?
C29 C30 C34 119.9(2) . . ?
C25 C30 C34 122.6(2) . . ?
C26 C31 C32 113.5(2) . . ?
C26 C31 C33 110.0(2) . . ?
C32 C31 C33 111.6(3) . . ?
C36 C34 C30 111.3(3) . . ?
C36 C34 C35 110.2(3) . . ?
C30 C34 C35 112.0(3) . . ?

loop_
_geom_bond_atom_site_label_1
_geom_bond_atom_site_label_2
_geom_bond_distance
_geom_bond_site_symmetry_2
_geom_bond_publ_flag
Ge1 N2 2.004(2) . ?
Ge1 N1 2.0058(19) . ?
Ge1 Cl1 2.2693(8) . ?
N1 C1 1.326(3) . ?
N1 C13 1.434(3) . ?
C1 C2 1.421(3) . ?
C1 C5 1.465(3) . ?
C2 N2 1.329(3) . ?
C2 C3 1.466(3) . ?
N2 C25 1.444(3) . ?
C3 C12 1.366(3) . ?
C3 C4 1.425(3) . ?
C4 C9 1.393(3) . ?
C4 C5 1.417(3) . ?
C5 C6 1.377(3) . ?
C6 C7 1.419(4) . ?
C7 C8 1.373(4) . ?
C8 C9 1.422(3) . ?
C9 C10 1.420(4) . ?
C10 C11 1.373(4) . ?
C11 C12 1.413(4) . ?
C13 C18 1.400(3) . ?
C13 C14 1.400(3) . ?
C14 C15 1.388(4) . ?
C14 C19 1.515(3) . ?
C15 C16 1.375(4) . ?
C16 C17 1.375(4) . ?
C17 C18 1.389(3) . ?
C18 C22 1.522(3) . ?
C19 C21' 1.5285(10) . ?
C19 C20 1.5296(10) . ?
C19 C21 1.5311(11) . ?
C22 C24 1.528(4) . ?
C22 C23 1.529(4) . ?
C25 C26 1.386(3) . ?
C25 C30 1.412(4) . ?
C26 C27 1.393(4) . ?
C26 C31 1.518(4) . ?
C27 C28 1.383(4) . ?
C28 C29 1.364(4) . ?
C29 C30 1.390(4) . ?
C30 C34 1.514(4) . ?
C31 C32 1.519(4) . ?
C31 C33 1.531(5) . ?
C34 C36 1.514(5) . ?
C34 C35 1.532(5) . ?
